data_7228827
loop_
_publ_author_name
'Bhat, Gulzar A.'
'Kalita, Alok Ch'
'Murugavel, Ramaswamy'

_publ_section_title
;
 Intriguing Structural Chemistry of Neutral and Anionic Layered
 Monoalkylphosphates: Single-Source Precursors for High-Yield Ceramic
 Phosphates
;
_journal_name_full CrystEngComm
_journal_paper_doi 10.1039/C7CE01066D
_journal_year 2017
_chemical_formula_moiety 'C3 H8 O4 P, C3 H9 O4 P, C6 H14 N'
_chemical_formula_sum 'C12 H31 N O8 P2'
_chemical_formula_weight 379.32
_space_group_crystal_system monoclinic
_space_group_IT_number 14
_space_group_name_Hall '-P 2yn'
_space_group_name_H-M_alt 'P 1 21/n 1'
_symmetry_space_group_name_Hall '-P 2yn'
_symmetry_space_group_name_H-M 'P 1 21/n 1'
_atom_sites_solution_hydrogens geom
_audit_creation_method SHELXL-2014/7
_audit_update_record
;
2017-03-06 deposited with the CCDC.
2017-08-01 downloaded from the CCDC.
;
_cell_angle_alpha 90
_cell_angle_beta 111.966(9)
_cell_angle_gamma 90
_cell_formula_units_Z 4
_cell_length_a 13.596(7)
_cell_length_b 10.066(5)
_cell_length_c 15.921(9)
_cell_measurement_reflns_used 4419
_cell_measurement_temperature 150(2)
_cell_measurement_theta_max 31.40
_cell_measurement_theta_min 1.70
_cell_volume 2020.7(18)
_computing_cell_refinement 'CrystalClear-SM Expert 2.0 r3'
_computing_data_collection 'CrystalClear-SM Expert 2.0 r3 (Rigaku, 2009)'
_computing_data_reduction 'CrystalClear-SM Expert 2.0 r3'
_computing_molecular_graphics 'CrystalStructure 4.0'
_computing_publication_material 'CrystalStructure 4.0 (Rigaku, 2010)'
_computing_structure_refinement 'SHELXL-2014/7 (Sheldrick, 2014)'
_computing_structure_solution 'SHELXS97 (Sheldrick, 2008)'
_diffrn_ambient_temperature 150(2)
_diffrn_measured_fraction_theta_full 0.995
_diffrn_measured_fraction_theta_max 0.995
_diffrn_measurement_device_type 'Rigaku Saturn724'
_diffrn_measurement_method \w
_diffrn_radiation_type MoK\a
_diffrn_radiation_wavelength 0.71075
_diffrn_reflns_av_R_equivalents 0.0709
_diffrn_reflns_av_unetI/netI 0.0494
_diffrn_reflns_Laue_measured_fraction_full 0.995
_diffrn_reflns_Laue_measured_fraction_max 0.995
_diffrn_reflns_limit_h_max 16
_diffrn_reflns_limit_h_min -10
_diffrn_reflns_limit_k_max 11
_diffrn_reflns_limit_k_min -11
_diffrn_reflns_limit_l_max 18
_diffrn_reflns_limit_l_min -18
_diffrn_reflns_number 13969
_diffrn_reflns_point_group_measured_fraction_full 0.995
_diffrn_reflns_point_group_measured_fraction_max 0.995
_diffrn_reflns_theta_full 24.999
_diffrn_reflns_theta_max 24.999
_diffrn_reflns_theta_min 2.589
_exptl_absorpt_coefficient_mu 0.249
_exptl_absorpt_correction_T_max 0.928
_exptl_absorpt_correction_T_min 0.704
_exptl_absorpt_correction_type multi-scan
_exptl_absorpt_process_details 'REQAB (Rigaku, 1998)'
_exptl_crystal_colour colorless
_exptl_crystal_density_diffrn 1.247
_exptl_crystal_description Needles
_exptl_crystal_F_000 816
_exptl_crystal_size_max 0.200
_exptl_crystal_size_mid 0.200
_exptl_crystal_size_min 0.200
_refine_diff_density_max 0.382
_refine_diff_density_min -0.511
_refine_diff_density_rms 0.067
_refine_ls_extinction_method none
_refine_ls_goodness_of_fit_ref 1.167
_refine_ls_hydrogen_treatment constr
_refine_ls_matrix_type full
_refine_ls_number_parameters 208
_refine_ls_number_reflns 3526
_refine_ls_number_restraints 0
_refine_ls_restrained_S_all 1.167
_refine_ls_R_factor_all 0.0598
_refine_ls_R_factor_gt 0.0572
_refine_ls_shift/su_max 0.000
_refine_ls_shift/su_mean 0.000
_refine_ls_structure_factor_coef Fsqd
_refine_ls_weighting_details 'w=1/[\s^2^(Fo^2^)+(0.0717P)^2^+1.1115P] where P=(Fo^2^+2Fc^2^)/3'
_refine_ls_weighting_scheme calc
_refine_ls_wR_factor_gt 0.1504
_refine_ls_wR_factor_ref 0.1522
_reflns_Friedel_coverage 0.000
_reflns_number_gt 3378
_reflns_number_total 3526
_reflns_threshold_expression 'I > 2\s(I)'
_cod_data_source_file c7ce01066d2.cif
_cod_data_source_block 9
_cod_database_code 7228827
_shelx_shelxl_version_number 2014/7
_shelx_space_group_comment
;
The symmetry employed for this shelxl refinement is uniquely defined
by the following loop, which should always be used as a source of
symmetry information in preference to the above space-group names.
They are only intended as comments.
;
_shelx_estimated_absorpt_t_min 0.952
_shelx_estimated_absorpt_t_max 0.952

loop_
_space_group_symop_operation_xyz
'x, y, z'
'-x+1/2, y+1/2, -z+1/2'
'-x, -y, -z'
'x-1/2, -y-1/2, z-1/2'

loop_
_atom_site_label
_atom_site_type_symbol
_atom_site_fract_x
_atom_site_fract_y
_atom_site_fract_z
_atom_site_U_iso_or_equiv
_atom_site_adp_type
_atom_site_occupancy
_atom_site_site_symmetry_order
_atom_site_calc_flag
_atom_site_refinement_flags_posn
_atom_site_refinement_flags_adp
P1 P 0.48682(5) 0.08725(6) 0.37629(4) 0.0265(2) Uani 1 1 d . .
P2 P 0.38870(5) 0.63387(7) 0.28644(4) 0.0289(2) Uani 1 1 d . .
O1 O 0.55163(14) 0.09741(18) 0.31272(12) 0.0340(5) Uani 1 1 d . .
O2 O 0.46708(14) -0.05645(18) 0.39186(11) 0.0326(4) Uani 1 1 d . .
O3 O 0.56148(13) 0.15099(18) 0.46759(11) 0.0322(4) Uani 1 1 d . .
H3 H 0.5484 0.1177 0.5107 0.039 Uiso 1 1 calc R U
O4 O 0.39006(13) 0.17103(17) 0.33399(11) 0.0315(4) Uani 1 1 d . .
O5 O 0.40821(15) 0.57372(18) 0.20345(12) 0.0358(4) Uani 1 1 d . .
O6 O 0.47021(14) 0.59501(18) 0.37533(12) 0.0350(5) Uani 1 1 d . .
O7 O 0.28036(14) 0.58472(19) 0.28433(12) 0.0378(5) Uani 1 1 d . .
H7 H 0.2328 0.6055 0.2346 0.045 Uiso 1 1 calc R U
O8 O 0.38317(16) 0.78240(19) 0.26261(12) 0.0409(5) Uani 1 1 d . .
H8 H 0.3693 0.8264 0.3017 0.049 Uiso 1 1 calc R U
N1 N 0.11453(15) 0.8822(2) 0.05254(14) 0.0284(5) Uani 1 1 d . .
H1A H 0.1092 0.8105 0.0854 0.034 Uiso 1 1 calc R U
H1B H 0.1022 0.9576 0.0785 0.034 Uiso 1 1 calc R U
H1C H 0.0659 0.8752 -0.0050 0.034 Uiso 1 1 calc R U
C1 C 0.6543(2) 0.0309(3) 0.33951(19) 0.0389(7) Uani 1 1 d . .
H1 H 0.6718 -0.0109 0.4004 0.047 Uiso 1 1 calc R U
C2 C 0.7353(3) 0.1367(4) 0.3457(3) 0.0571(9) Uani 1 1 d . .
H2A H 0.8056 0.0960 0.3636 0.069 Uiso 1 1 calc R U
H2B H 0.7170 0.1797 0.2866 0.069 Uiso 1 1 calc R U
H2C H 0.7358 0.2030 0.3909 0.069 Uiso 1 1 calc R U
C3 C 0.6461(3) -0.0752(3) 0.2709(3) 0.0585(9) Uani 1 1 d . .
H3A H 0.7143 -0.1212 0.2877 0.070 Uiso 1 1 calc R U
H3B H 0.5911 -0.1391 0.2694 0.070 Uiso 1 1 calc R U
H3C H 0.6276 -0.0346 0.2110 0.070 Uiso 1 1 calc R U
C4 C 0.4218(2) 0.4299(3) 0.19771(19) 0.0387(6) Uani 1 1 d . .
H4 H 0.4259 0.3877 0.2558 0.046 Uiso 1 1 calc R U
C5 C 0.3277(3) 0.3769(4) 0.1224(3) 0.0731(11) Uani 1 1 d . .
H5A H 0.3353 0.2807 0.1174 0.088 Uiso 1 1 calc R U
H5B H 0.2635 0.3955 0.1345 0.088 Uiso 1 1 calc R U
H5C H 0.3221 0.4196 0.0655 0.088 Uiso 1 1 calc R U
C6 C 0.5244(3) 0.4085(4) 0.1856(3) 0.0793(13) Uani 1 1 d . .
H6A H 0.5361 0.3131 0.1814 0.095 Uiso 1 1 calc R U
H6B H 0.5218 0.4525 0.1298 0.095 Uiso 1 1 calc R U
H6C H 0.5825 0.4460 0.2374 0.095 Uiso 1 1 calc R U
C7 C 0.22327(19) 0.8874(3) 0.05041(17) 0.0286(5) Uani 1 1 d . .
H7A H 0.2761 0.8963 0.1138 0.034 Uiso 1 1 calc R U
C8 C 0.2433(2) 0.7580(3) 0.01080(19) 0.0371(6) Uani 1 1 d . .
H8A H 0.1885 0.7454 -0.0505 0.044 Uiso 1 1 calc R U
H8B H 0.2383 0.6829 0.0492 0.044 Uiso 1 1 calc R U
C9 C 0.3529(2) 0.7592(3) 0.0054(2) 0.0506(8) Uani 1 1 d . .
H9A H 0.4079 0.7625 0.0673 0.061 Uiso 1 1 calc R U
H9B H 0.3632 0.6766 -0.0241 0.061 Uiso 1 1 calc R U
C10 C 0.3648(3) 0.8790(4) -0.0485(3) 0.0575(9) Uani 1 1 d . .
H10A H 0.4377 0.8811 -0.0483 0.069 Uiso 1 1 calc R U
H10B H 0.3147 0.8708 -0.1121 0.069 Uiso 1 1 calc R U
C11 C 0.3431(3) 1.0075(4) -0.0086(2) 0.0548(9) Uani 1 1 d . .
H11A H 0.3484 1.0833 -0.0464 0.066 Uiso 1 1 calc R U
H11B H 0.3972 1.0198 0.0530 0.066 Uiso 1 1 calc R U
C12 C 0.2330(2) 1.0063(3) -0.0040(2) 0.0394(7) Uani 1 1 d . .
H12A H 0.2218 1.0890 0.0248 0.047 Uiso 1 1 calc R U
H12B H 0.1782 1.0016 -0.0659 0.047 Uiso 1 1 calc R U

loop_
_atom_site_aniso_label
_atom_site_aniso_U_11
_atom_site_aniso_U_22
_atom_site_aniso_U_33
_atom_site_aniso_U_23
_atom_site_aniso_U_13
_atom_site_aniso_U_12
P1 0.0274(4) 0.0288(4) 0.0252(4) -0.0003(3) 0.0121(3) -0.0017(2)
P2 0.0298(4) 0.0287(4) 0.0236(4) 0.0019(3) 0.0047(3) -0.0024(3)
O1 0.0354(10) 0.0416(11) 0.0314(10) 0.0067(8) 0.0198(8) 0.0048(8)
O2 0.0411(10) 0.0315(10) 0.0270(9) -0.0014(8) 0.0149(8) -0.0049(8)
O3 0.0331(9) 0.0357(11) 0.0290(10) 0.0004(8) 0.0130(8) -0.0065(7)
O4 0.0272(9) 0.0329(10) 0.0329(10) -0.0041(8) 0.0097(8) 0.0008(7)
O5 0.0460(11) 0.0313(10) 0.0307(10) 0.0012(8) 0.0149(8) -0.0017(8)
O6 0.0345(10) 0.0351(11) 0.0275(9) 0.0025(8) 0.0025(8) -0.0039(8)
O7 0.0289(9) 0.0448(12) 0.0350(10) 0.0107(8) 0.0064(8) 0.0004(8)
O8 0.0542(12) 0.0322(11) 0.0278(9) 0.0012(8) 0.0058(8) -0.0007(9)
N1 0.0270(10) 0.0297(11) 0.0256(10) 0.0006(9) 0.0065(8) 0.0011(9)
C1 0.0372(14) 0.0445(17) 0.0436(15) 0.0078(13) 0.0249(13) 0.0084(12)
C2 0.0425(18) 0.059(2) 0.076(2) 0.0014(18) 0.0291(17) -0.0014(15)
C3 0.069(2) 0.053(2) 0.071(2) -0.0002(17) 0.0463(19) 0.0085(17)
C4 0.0492(16) 0.0326(15) 0.0380(15) 0.0035(12) 0.0206(13) 0.0010(12)
C5 0.069(2) 0.057(2) 0.082(3) -0.029(2) 0.015(2) -0.0071(19)
C6 0.062(2) 0.070(3) 0.116(4) -0.001(2) 0.044(2) 0.017(2)
C7 0.0235(12) 0.0343(14) 0.0249(12) 0.0002(10) 0.0056(10) -0.0010(10)
C8 0.0362(14) 0.0375(15) 0.0422(15) 0.0029(12) 0.0201(12) 0.0040(12)
C9 0.0450(17) 0.058(2) 0.059(2) 0.0073(16) 0.0314(15) 0.0104(15)
C10 0.0474(18) 0.073(2) 0.065(2) 0.0097(19) 0.0360(17) -0.0001(17)
C11 0.0448(17) 0.060(2) 0.063(2) 0.0111(17) 0.0240(16) -0.0148(15)
C12 0.0399(15) 0.0375(16) 0.0402(15) 0.0040(12) 0.0145(12) -0.0059(12)

loop_
_atom_type_symbol
_atom_type_description
_atom_type_scat_dispersion_real
_atom_type_scat_dispersion_imag
_atom_type_scat_source
C C 0.0033 0.0016 'International Tables Vol C Tables 4.2.6.8 and 6.1.1.4'
H H 0.0000 0.0000 'International Tables Vol C Tables 4.2.6.8 and 6.1.1.4'
O O 0.0106 0.0060 'International Tables Vol C Tables 4.2.6.8 and 6.1.1.4'
P P 0.1023 0.0942 'International Tables Vol C Tables 4.2.6.8 and 6.1.1.4'
N N 0.0061 0.0033 'International Tables Vol C Tables 4.2.6.8 and 6.1.1.4'

loop_
_geom_angle_atom_site_label_1
_geom_angle_atom_site_label_2
_geom_angle_atom_site_label_3
_geom_angle
O4 P1 O2 115.75(11)
O4 P1 O3 110.06(11)
O2 P1 O3 109.50(10)
O4 P1 O1 106.49(10)
O2 P1 O1 110.16(10)
O3 P1 O1 104.23(11)
O6 P2 O8 116.17(11)
O6 P2 O7 107.58(11)
O8 P2 O7 110.39(11)
O6 P2 O5 113.63(12)
O8 P2 O5 100.15(11)
O7 P2 O5 108.66(11)
C1 O1 P1 119.09(16)
P1 O3 H3 109.5
C4 O5 P2 120.01(16)
P2 O7 H7 109.5
P2 O8 H8 109.5
C7 N1 H1A 109.5
C7 N1 H1B 109.5
H1A N1 H1B 109.5
C7 N1 H1C 109.5
H1A N1 H1C 109.5
H1B N1 H1C 109.5
O1 C1 C3 108.1(2)
O1 C1 C2 106.9(2)
C3 C1 C2 113.8(3)
O1 C1 H1 109.3
C3 C1 H1 109.3
C2 C1 H1 109.3
C1 C2 H2A 109.5
C1 C2 H2B 109.5
H2A C2 H2B 109.5
C1 C2 H2C 109.5
H2A C2 H2C 109.5
H2B C2 H2C 109.5
C1 C3 H3A 109.5
C1 C3 H3B 109.5
H3A C3 H3B 109.5
C1 C3 H3C 109.5
H3A C3 H3C 109.5
H3B C3 H3C 109.5
O5 C4 C5 108.3(2)
O5 C4 C6 107.2(3)
C5 C4 C6 114.1(3)
O5 C4 H4 109.1
C5 C4 H4 109.1
C6 C4 H4 109.1
C4 C5 H5A 109.5
C4 C5 H5B 109.5
H5A C5 H5B 109.5
C4 C5 H5C 109.5
H5A C5 H5C 109.5
H5B C5 H5C 109.5
C4 C6 H6A 109.5
C4 C6 H6B 109.5
H6A C6 H6B 109.5
C4 C6 H6C 109.5
H6A C6 H6C 109.5
H6B C6 H6C 109.5
N1 C7 C12 109.9(2)
N1 C7 C8 108.2(2)
C12 C7 C8 112.0(2)
N1 C7 H7A 108.9
C12 C7 H7A 108.9
C8 C7 H7A 108.9
C7 C8 C9 110.4(2)
C7 C8 H8A 109.6
C9 C8 H8A 109.6
C7 C8 H8B 109.6
C9 C8 H8B 109.6
H8A C8 H8B 108.1
C10 C9 C8 110.5(3)
C10 C9 H9A 109.5
C8 C9 H9A 109.5
C10 C9 H9B 109.5
C8 C9 H9B 109.5
H9A C9 H9B 108.1
C11 C10 C9 111.2(3)
C11 C10 H10A 109.4
C9 C10 H10A 109.4
C11 C10 H10B 109.4
C9 C10 H10B 109.4
H10A C10 H10B 108.0
C10 C11 C12 111.2(3)
C10 C11 H11A 109.4
C12 C11 H11A 109.4
C10 C11 H11B 109.4
C12 C11 H11B 109.4
H11A C11 H11B 108.0
C7 C12 C11 109.4(2)
C7 C12 H12A 109.8
C11 C12 H12A 109.8
C7 C12 H12B 109.8
C11 C12 H12B 109.8
H12A C12 H12B 108.2

loop_
_geom_bond_atom_site_label_1
_geom_bond_atom_site_label_2
_geom_bond_distance
P1 O4 1.4941(19)
P1 O2 1.508(2)
P1 O3 1.5656(19)
P1 O1 1.5742(18)
P2 O6 1.4868(19)
P2 O8 1.537(2)
P2 O7 1.542(2)
P2 O5 1.564(2)
O1 C1 1.461(3)
O3 H3 0.8400
O5 C4 1.467(3)
O7 H7 0.8400
O8 H8 0.8400
N1 C7 1.492(3)
N1 H1A 0.9100
N1 H1B 0.9100
N1 H1C 0.9100
C1 C3 1.501(4)
C1 C2 1.508(4)
C1 H1 1.0000
C2 H2A 0.9800
C2 H2B 0.9800
C2 H2C 0.9800
C3 H3A 0.9800
C3 H3B 0.9800
C3 H3C 0.9800
C4 C5 1.488(5)
C4 C6 1.493(5)
C4 H4 1.0000
C5 H5A 0.9800
C5 H5B 0.9800
C5 H5C 0.9800
C6 H6A 0.9800
C6 H6B 0.9800
C6 H6C 0.9800
C7 C12 1.512(4)
C7 C8 1.516(4)
C7 H7A 1.0000
C8 C9 1.525(4)
C8 H8A 0.9900
C8 H8B 0.9900
C9 C10 1.523(5)
C9 H9A 0.9900
C9 H9B 0.9900
C10 C11 1.518(5)
C10 H10A 0.9900
C10 H10B 0.9900
C11 C12 1.526(4)
C11 H11A 0.9900
C11 H11B 0.9900
C12 H12A 0.9900
C12 H12B 0.9900

loop_
_geom_hbond_atom_site_label_D
_geom_hbond_atom_site_label_H
_geom_hbond_atom_site_label_A
_geom_hbond_distance_DH
_geom_hbond_distance_HA
_geom_hbond_distance_DA
_geom_hbond_angle_DHA
_geom_hbond_site_symmetry_A
O3 H3 O2 0.84 1.75 2.591(3) 174.1 3_656
O7 H7 O4 0.84 1.75 2.531(3) 154.5 2
O8 H8 O2 0.84 1.95 2.532(3) 125.8 1_565
N1 H1A O4 0.91 1.90 2.805(3) 173.2 2
N1 H1B O6 0.91 1.99 2.868(3) 161.5 2
N1 H1B O7 0.91 2.52 3.189(3) 130.8 2
N1 H1C O6 0.91 1.89 2.779(3) 166.3 4_575
C4 H4 O4 1.00 2.65 3.519(4) 146.0 .
C7 H7A O8 1.00 2.54 3.430(3) 147.6 .
O3 H3 O2 0.84 1.75 2.591(3) 174.1 3_656
O7 H7 O4 0.84 1.75 2.531(3) 154.5 2
O8 H8 O2 0.84 1.95 2.532(3) 125.8 1_565
N1 H1A O4 0.91 1.90 2.805(3) 173.2 2
N1 H1B O6 0.91 1.99 2.868(3) 161.5 2
N1 H1B O7 0.91 2.52 3.189(3) 130.8 2
N1 H1C O6 0.91 1.89 2.779(3) 166.3 4_575
C4 H4 O4 1.00 2.65 3.519(4) 146.0 .
C7 H7A O8 1.00 2.54 3.430(3) 147.6 .

loop_
_geom_torsion_atom_site_label_1
_geom_torsion_atom_site_label_2
_geom_torsion_atom_site_label_3
_geom_torsion_atom_site_label_4
_geom_torsion
O4 P1 O1 C1 176.66(19)
O2 P1 O1 C1 -57.1(2)
O3 P1 O1 C1 60.3(2)
O6 P2 O5 C4 53.9(2)
O8 P2 O5 C4 178.47(19)
O7 P2 O5 C4 -65.8(2)
P1 O1 C1 C3 115.9(2)
P1 O1 C1 C2 -121.2(2)
P2 O5 C4 C5 111.1(3)
P2 O5 C4 C6 -125.4(3)
N1 C7 C8 C9 178.9(2)
C12 C7 C8 C9 57.6(3)
C7 C8 C9 C10 -55.7(4)
C8 C9 C10 C11 55.8(4)
C9 C10 C11 C12 -56.7(4)
N1 C7 C12 C11 -177.9(2)
C8 C7 C12 C11 -57.6(3)
C10 C11 C12 C7 56.8(4)
